data_7000272
loop_
_publ_author_name
'Paital, Alok Ranjan'
'Ribas, Joan'
'Barrios, Leon\'i A.'
'Arom\'i, Guillem'
'Ray, Debashis'

_publ_section_title
;
 Dissymmetry of an exogenous bridging ligand facilitates the assembly
 of a ferromagnetic and chiral [CuIINiII] complex
;
_journal_issue 2
_journal_name_full 'Dalton Transactions'
_journal_page_first 256
_journal_page_last 258
_journal_paper_doi 10.1039/b811788h
_journal_year 2009
_chemical_formula_sum 'C34 H34 Cu N4 Ni O6'
_chemical_formula_weight 716.90
_chemical_name_systematic
;
?
;
_space_group_IT_number 19
_symmetry_cell_setting orthorhombic
_symmetry_space_group_name_Hall 'P 2ac 2ab'
_symmetry_space_group_name_H-M 'P 21 21 21'
_atom_sites_solution_hydrogens geom
_atom_sites_solution_primary direct
_atom_sites_solution_secondary difmap
_audit_creation_method SHELXL-97
_cell_angle_alpha 90.00
_cell_angle_beta 90.00
_cell_angle_gamma 90.00
_cell_formula_units_Z 4
_cell_length_a 11.245(3)
_cell_length_b 16.719(2)
_cell_length_c 16.859(2)
_cell_measurement_temperature 293(2)
_cell_volume 3169.6(10)
_computing_cell_refinement cad4
_computing_data_collection cad4
_computing_data_reduction cad4
_computing_structure_refinement 'SHELXL-97 (Sheldrick, 1997)'
_diffrn_ambient_temperature 293(2)
_diffrn_measured_fraction_theta_full 1.000
_diffrn_measured_fraction_theta_max 1.000
_diffrn_measurement_device_type CAD4
_diffrn_measurement_method /W-scan
_diffrn_radiation_monochromator graphite
_diffrn_radiation_source 'fine-focus sealed tube'
_diffrn_radiation_type MoK\a
_diffrn_radiation_wavelength 0.71073
_diffrn_reflns_av_R_equivalents 0.0000
_diffrn_reflns_av_sigmaI/netI 0.0410
_diffrn_reflns_limit_h_max 13
_diffrn_reflns_limit_h_min 0
_diffrn_reflns_limit_k_max 19
_diffrn_reflns_limit_k_min 0
_diffrn_reflns_limit_l_max 20
_diffrn_reflns_limit_l_min 0
_diffrn_reflns_number 3131
_diffrn_reflns_theta_full 24.97
_diffrn_reflns_theta_max 24.97
_diffrn_reflns_theta_min 1.72
_diffrn_standards_interval_time 60
_diffrn_standards_number 25
_exptl_absorpt_coefficient_mu 1.317
_exptl_absorpt_correction_type none
_exptl_crystal_colour green
_exptl_crystal_density_diffrn 1.502
_exptl_crystal_density_method 'not measured'
_exptl_crystal_description block
_exptl_crystal_F_000 1484
_exptl_crystal_size_max 0.24
_exptl_crystal_size_mid 0.18
_exptl_crystal_size_min 0.14
_refine_diff_density_max 0.430
_refine_diff_density_min -0.470
_refine_diff_density_rms 0.072
_refine_ls_abs_structure_details 'Flack H D (1983), Acta Cryst. A39, 876-881'
_refine_ls_abs_structure_Flack -0.01(3)
_refine_ls_extinction_method none
_refine_ls_goodness_of_fit_ref 1.118
_refine_ls_hydrogen_treatment mixed
_refine_ls_matrix_type full
_refine_ls_number_parameters 423
_refine_ls_number_reflns 3131
_refine_ls_number_restraints 0
_refine_ls_restrained_S_all 1.118
_refine_ls_R_factor_all 0.0741
_refine_ls_R_factor_gt 0.0436
_refine_ls_shift/su_max 0.000
_refine_ls_shift/su_mean 0.000
_refine_ls_structure_factor_coef Fsqd
_refine_ls_weighting_details 'calc w=1/[\s^2^(Fo^2^)+(0.0513P)^2^+1.4400P] where P=(Fo^2^+2Fc^2^)/3'
_refine_ls_weighting_scheme calc
_refine_ls_wR_factor_gt 0.0986
_refine_ls_wR_factor_ref 0.1093
_reflns_number_gt 2452
_reflns_number_total 3131
_reflns_threshold_expression >2sigma(I)
_cod_data_source_file b811788h.txt
_cod_data_source_block dr0014
_cod_depositor_comments
;
The following automatic conversions were performed:
'_symmetry_cell_setting' value 'Orthorhombic' changed to 'orthorhombic'
according to '/home/saulius/struct/CIF-dictionaries/cif_core.dic'
dictionary named 'cif_core.dic' version 2.4.1 from 2010-06-29.

Automatic conversion script
Id: cif_fix_enum 1527 2010-12-29 10:47:43Z saulius 
;
_cod_original_cell_volume 3169.5(10)
_cod_original_sg_symbol_H-M P212121
_cod_database_code 7000272

loop_
_symmetry_equiv_pos_as_xyz
'x, y, z'
'-x+1/2, -y, z+1/2'
'x+1/2, -y+1/2, -z'
'-x, y+1/2, -z+1/2'

loop_
_atom_site_label
_atom_site_type_symbol
_atom_site_fract_x
_atom_site_fract_y
_atom_site_fract_z
_atom_site_U_iso_or_equiv
_atom_site_adp_type
_atom_site_occupancy
_atom_site_symmetry_multiplicity
_atom_site_calc_flag
_atom_site_refinement_flags
_atom_site_disorder_assembly
_atom_site_disorder_group
O3 O 1.0256(4) 1.0578(3) 0.7231(3) 0.0423(11) Uani 1 1 d . . .
O2 O 0.9611(5) 1.0576(3) 0.8963(3) 0.0518(12) Uani 1 1 d . . .
O4 O 1.1421(4) 0.9573(3) 0.8166(3) 0.0530(12) Uani 1 1 d . . .
O5 O 0.9401(6) 0.8885(3) 0.8944(3) 0.0638(16) Uani 1 1 d . . .
C28 C 1.1987(8) 0.9235(5) 0.8751(5) 0.059(2) Uani 1 1 d . . .
C29 C 1.3242(9) 0.9292(6) 0.8766(7) 0.086(3) Uani 1 1 d . . .
H29 H 1.3640 0.9574 0.8371 0.103 Uiso 1 1 calc R . .
C33 C 1.1441(10) 0.8806(5) 0.9367(5) 0.073(3) Uani 1 1 d . . .
C34 C 1.0171(10) 0.8668(5) 0.9386(5) 0.073(3) Uani 1 1 d . . .
H34 H 0.9909 0.8361 0.9811 0.087 Uiso 1 1 calc R . .
C31 C 1.3322(14) 0.8526(7) 0.9982(8) 0.116(6) Uani 1 1 d . . .
H31 H 1.3771 0.8303 1.0389 0.139 Uiso 1 1 calc R . .
C32 C 1.2104(12) 0.8461(6) 0.9984(6) 0.098(4) Uani 1 1 d . . .
H32 H 1.1721 0.8190 1.0392 0.118 Uiso 1 1 calc R . .
C30 C 1.3869(13) 0.8929(7) 0.9364(9) 0.123(5) Uani 1 1 d . . .
H30 H 1.4695 0.8954 0.9354 0.148 Uiso 1 1 calc R . .
O6 O 1.1620(8) 1.1585(4) 0.8827(5) 0.086(2) Uani 1 1 d . . .
H2W1 H 1.180(9) 1.143(6) 0.839(6) 0.10(4) Uiso 1 1 d . . .
H1W1 H 1.100(8) 1.131(5) 0.891(5) 0.07(3) Uiso 1 1 d . . .
Ni1 Ni 0.96562(8) 0.97746(5) 0.80796(5) 0.0437(2) Uani 1 1 d . . .
Cu1 Cu 1.18656(7) 1.01344(5) 0.69689(5) 0.0477(2) Uani 1 1 d . . .
N4 N 0.7889(5) 0.9915(3) 0.7904(3) 0.0491(14) Uani 1 1 d . . .
N3 N 0.9469(6) 0.8880(3) 0.7145(3) 0.0478(15) Uani 1 1 d . . .
C27 C 0.9586(6) 1.0646(4) 0.6580(4) 0.0402(16) Uani 1 1 d . . .
N2 N 1.1131(6) 0.9144(3) 0.6401(3) 0.0470(15) Uani 1 1 d . . .
N1 N 1.3242(6) 0.9883(4) 0.6300(3) 0.0548(15) Uani 1 1 d . . .
C12 C 0.9806(7) 0.9167(4) 0.6342(4) 0.0431(17) Uani 1 1 d . . .
H12 H 0.9547 0.8772 0.5949 0.052 Uiso 1 1 calc R . .
C22 C 0.9335(6) 0.9972(4) 0.6110(4) 0.0443(17) Uani 1 1 d . . .
C9 C 1.1707(7) 0.9179(4) 0.5604(4) 0.055(2) Uani 1 1 d . . .
H9A H 1.1433 0.9646 0.5316 0.066 Uiso 1 1 calc R . .
H9B H 1.1505 0.8706 0.5299 0.066 Uiso 1 1 calc R . .
C7 C 1.4200(7) 1.0270(5) 0.6263(4) 0.059(2) Uani 1 1 d . . .
H7 H 1.4766 1.0083 0.5906 0.071 Uiso 1 1 calc R . .
C14 C 0.7382(7) 0.9380(5) 0.7292(5) 0.066(2) Uani 1 1 d . . .
H14A H 0.7322 0.9662 0.6791 0.079 Uiso 1 1 calc R . .
H14B H 0.6591 0.9211 0.7448 0.079 Uiso 1 1 calc R . .
O1 O 1.2642(5) 1.1050(3) 0.7410(3) 0.0624(15) Uani 1 1 d . . .
C26 C 0.9087(6) 1.1369(4) 0.6347(5) 0.0480(19) Uani 1 1 d . . .
H26 H 0.9226 1.1822 0.6654 0.058 Uiso 1 1 calc R . .
C16 C 0.7577(7) 1.1015(4) 0.8821(4) 0.0486(18) Uani 1 1 d . . .
C6 C 1.4520(7) 1.0976(4) 0.6717(4) 0.0533(19) Uani 1 1 d . . .
C15 C 0.7233(6) 1.0452(5) 0.8217(4) 0.0535(19) Uani 1 1 d . . .
H15 H 0.6453 1.0484 0.8035 0.064 Uiso 1 1 calc R . .
C18 C 0.6882(9) 1.2056(4) 0.9707(5) 0.063(2) Uani 1 1 d . . .
H18 H 0.6282 1.2397 0.9880 0.076 Uiso 1 1 calc R . .
C17 C 0.6683(7) 1.1542(5) 0.9090(5) 0.059(2) Uani 1 1 d . . .
H17 H 0.5943 1.1539 0.8844 0.071 Uiso 1 1 calc R . .
C21 C 0.8722(7) 1.1027(4) 0.9169(4) 0.0446(17) Uani 1 1 d . . .
C20 C 0.8879(8) 1.1571(4) 0.9818(4) 0.055(2) Uani 1 1 d . . .
H20 H 0.9612 1.1589 1.0074 0.066 Uiso 1 1 calc R . .
C1 C 1.3688(7) 1.1324(4) 0.7255(4) 0.0492(18) Uani 1 1 d . . .
C25 C 0.8403(7) 1.1438(4) 0.5688(5) 0.059(2) Uani 1 1 d . . .
H25 H 0.8108 1.1937 0.5543 0.070 Uiso 1 1 calc R . .
C8 C 1.3022(8) 0.9223(5) 0.5727(5) 0.068(2) Uani 1 1 d . . .
H8A H 1.3318 0.8721 0.5938 0.082 Uiso 1 1 calc R . .
H8B H 1.3423 0.9330 0.5229 0.082 Uiso 1 1 calc R . .
C19 C 0.7989(8) 1.2064(4) 1.0073(5) 0.061(2) Uani 1 1 d . . .
H19 H 0.8125 1.2408 1.0496 0.073 Uiso 1 1 calc R . .
C24 C 0.8140(7) 1.0779(5) 0.5229(5) 0.057(2) Uani 1 1 d . . .
H24 H 0.7653 1.0825 0.4785 0.068 Uiso 1 1 calc R . .
C2 C 1.4067(7) 1.2049(5) 0.7611(5) 0.061(2) Uani 1 1 d . . .
H2 H 1.3565 1.2301 0.7971 0.073 Uiso 1 1 calc R . .
C4 C 1.5930(8) 1.2034(6) 0.6930(6) 0.079(3) Uani 1 1 d . . .
H4 H 1.6669 1.2263 0.6831 0.095 Uiso 1 1 calc R . .
C23 C 0.8617(7) 1.0048(4) 0.5444(4) 0.0538(19) Uani 1 1 d . . .
H23 H 0.8454 0.9599 0.5137 0.065 Uiso 1 1 calc R . .
C3 C 1.5127(8) 1.2389(5) 0.7447(7) 0.074(3) Uani 1 1 d . . .
H3 H 1.5325 1.2873 0.7686 0.089 Uiso 1 1 calc R . .
C10 C 1.1366(7) 0.8377(4) 0.6829(5) 0.059(2) Uani 1 1 d . . .
H10A H 1.2010 0.8444 0.7206 0.071 Uiso 1 1 calc R . .
H10B H 1.1580 0.7959 0.6458 0.071 Uiso 1 1 calc R . .
C5 C 1.5597(8) 1.1344(5) 0.6574(5) 0.071(2) Uani 1 1 d . . .
H5 H 1.6119 1.1106 0.6217 0.085 Uiso 1 1 calc R . .
C13 C 0.8196(8) 0.8651(5) 0.7203(5) 0.070(2) Uani 1 1 d . . .
H13A H 0.8088 0.8301 0.7656 0.084 Uiso 1 1 calc R . .
H13B H 0.7971 0.8357 0.6730 0.084 Uiso 1 1 calc R . .
C11 C 1.0232(9) 0.8170(4) 0.7251(5) 0.071(3) Uani 1 1 d . . .
H11A H 0.9866 0.7700 0.7019 0.086 Uiso 1 1 calc R . .
H11B H 1.0378 0.8069 0.7810 0.086 Uiso 1 1 calc R . .

loop_
_atom_site_aniso_label
_atom_site_aniso_U_11
_atom_site_aniso_U_22
_atom_site_aniso_U_33
_atom_site_aniso_U_23
_atom_site_aniso_U_13
_atom_site_aniso_U_12
O3 0.043(3) 0.037(2) 0.046(3) -0.014(2) -0.001(2) 0.002(2)
O2 0.044(3) 0.058(3) 0.053(3) -0.021(2) -0.003(3) 0.001(3)
O4 0.056(3) 0.055(3) 0.047(3) -0.012(2) -0.009(3) 0.014(2)
O5 0.078(4) 0.060(3) 0.053(3) 0.002(3) 0.001(3) 0.002(3)
C28 0.066(6) 0.048(4) 0.062(5) -0.029(4) -0.021(5) 0.016(4)
C29 0.067(6) 0.075(6) 0.116(8) -0.032(6) -0.036(6) 0.019(5)
C33 0.113(9) 0.056(5) 0.051(5) -0.020(4) -0.026(6) 0.025(6)
C34 0.118(9) 0.060(5) 0.041(5) -0.002(4) -0.001(6) 0.002(6)
C31 0.156(15) 0.080(8) 0.110(10) -0.033(7) -0.089(11) 0.046(9)
C32 0.149(11) 0.065(6) 0.080(7) -0.027(5) -0.056(8) 0.045(7)
C30 0.121(11) 0.094(9) 0.154(13) -0.054(9) -0.073(11) 0.043(9)
O6 0.093(6) 0.089(5) 0.076(5) -0.039(4) 0.024(4) -0.042(4)
Ni1 0.0459(5) 0.0418(5) 0.0436(5) -0.0091(4) -0.0022(5) -0.0009(4)
Cu1 0.0458(5) 0.0438(4) 0.0535(5) -0.0170(4) 0.0036(5) 0.0048(4)
N4 0.043(3) 0.052(3) 0.052(3) -0.006(3) -0.001(3) -0.013(3)
N3 0.064(4) 0.033(3) 0.047(3) -0.009(2) -0.004(3) -0.001(3)
C27 0.034(4) 0.032(3) 0.054(4) -0.005(3) 0.004(4) 0.000(3)
N2 0.064(4) 0.031(3) 0.047(3) -0.009(3) -0.004(3) 0.011(3)
N1 0.063(4) 0.050(3) 0.051(3) -0.014(3) 0.008(3) 0.007(4)
C12 0.056(5) 0.032(3) 0.042(4) -0.010(3) -0.008(4) 0.000(3)
C22 0.047(4) 0.038(4) 0.048(4) -0.005(3) -0.005(3) 0.001(3)
C9 0.064(5) 0.046(4) 0.056(4) -0.020(3) 0.001(4) 0.008(4)
C7 0.061(5) 0.059(5) 0.058(5) 0.000(4) 0.016(4) 0.017(4)
C14 0.060(5) 0.070(5) 0.067(5) -0.014(4) -0.010(4) -0.024(5)
O1 0.043(3) 0.062(3) 0.082(4) -0.034(3) 0.020(3) -0.007(3)
C26 0.046(4) 0.030(3) 0.068(5) -0.005(3) 0.008(4) 0.000(3)
C16 0.062(5) 0.044(4) 0.039(4) 0.009(3) 0.002(4) 0.002(4)
C6 0.054(5) 0.051(4) 0.055(5) 0.005(3) 0.001(4) 0.004(4)
C15 0.040(4) 0.071(5) 0.050(4) 0.017(4) -0.001(3) 0.001(4)
C18 0.078(6) 0.038(4) 0.074(6) 0.021(4) 0.028(5) 0.018(5)
C17 0.052(5) 0.057(5) 0.069(5) 0.019(4) 0.012(4) 0.017(4)
C21 0.051(4) 0.040(4) 0.042(4) -0.001(3) 0.006(4) 0.002(4)
C20 0.065(5) 0.050(4) 0.050(4) -0.002(3) 0.017(4) -0.002(4)
C1 0.046(4) 0.045(4) 0.057(4) -0.005(3) -0.004(4) 0.008(4)
C25 0.053(5) 0.039(4) 0.084(6) 0.015(4) 0.003(5) 0.011(4)
C8 0.091(7) 0.054(5) 0.059(5) -0.015(4) 0.017(5) 0.016(5)
C19 0.098(7) 0.036(4) 0.049(4) 0.002(3) 0.028(5) 0.001(4)
C24 0.046(4) 0.068(5) 0.056(4) 0.007(4) -0.013(4) 0.007(4)
C2 0.047(5) 0.059(5) 0.076(6) -0.012(4) -0.001(4) 0.001(4)
C4 0.056(5) 0.084(6) 0.097(7) 0.011(7) 0.006(6) -0.013(5)
C23 0.072(5) 0.045(4) 0.045(4) -0.003(3) -0.006(4) -0.001(4)
C3 0.068(6) 0.061(5) 0.094(7) -0.001(5) -0.014(5) -0.008(5)
C10 0.072(5) 0.037(4) 0.067(5) -0.008(4) -0.010(5) 0.017(4)
C5 0.064(6) 0.077(6) 0.072(6) 0.009(5) 0.011(5) -0.002(5)
C13 0.091(6) 0.058(5) 0.061(5) -0.011(4) 0.000(5) -0.033(5)
C11 0.121(8) 0.027(4) 0.066(5) 0.000(3) -0.009(6) 0.007(5)

loop_
_atom_type_symbol
_atom_type_description
_atom_type_scat_dispersion_real
_atom_type_scat_dispersion_imag
_atom_type_scat_source
C C 0.0033 0.0016 'International Tables Vol C Tables 4.2.6.8 and 6.1.1.4'
H H 0.0000 0.0000 'International Tables Vol C Tables 4.2.6.8 and 6.1.1.4'
Cu Cu 0.3201 1.2651 'International Tables Vol C Tables 4.2.6.8 and 6.1.1.4'
N N 0.0061 0.0033 'International Tables Vol C Tables 4.2.6.8 and 6.1.1.4'
Ni Ni 0.3393 1.1124 'International Tables Vol C Tables 4.2.6.8 and 6.1.1.4'
O O 0.0106 0.0060 'International Tables Vol C Tables 4.2.6.8 and 6.1.1.4'

loop_
_geom_angle_atom_site_label_1
_geom_angle_atom_site_label_2
_geom_angle_atom_site_label_3
_geom_angle
_geom_angle_site_symmetry_1
_geom_angle_site_symmetry_3
_geom_angle_publ_flag
C27 O3 Cu1 111.1(4) . . ?
C27 O3 Ni1 116.0(4) . . ?
Cu1 O3 Ni1 101.9(2) . . ?
C21 O2 Ni1 127.3(4) . . ?
C28 O4 Ni1 127.4(5) . . ?
C28 O4 Cu1 137.9(5) . . ?
Ni1 O4 Cu1 94.72(19) . . ?
C34 O5 Ni1 123.1(7) . . ?
O4 C28 C33 124.7(9) . . ?
O4 C28 C29 118.1(10) . . ?
C33 C28 C29 117.3(9) . . ?
C30 C29 C28 119.7(13) . . ?
C28 C33 C32 121.8(11) . . ?
C28 C33 C34 121.9(8) . . ?
C32 C33 C34 116.3(11) . . ?
O5 C34 C33 130.6(9) . . ?
C32 C31 C30 118.9(12) . . ?
C31 C32 C33 119.7(13) . . ?
C29 C30 C31 122.7(14) . . ?
O2 Ni1 O4 94.8(2) . . ?
O2 Ni1 N4 90.4(2) . . ?
O4 Ni1 N4 174.8(2) . . ?
O2 Ni1 O3 95.04(19) . . ?
O4 Ni1 O3 80.70(19) . . ?
N4 Ni1 O3 98.3(2) . . ?
O2 Ni1 O5 87.4(2) . . ?
O4 Ni1 O5 88.0(2) . . ?
N4 Ni1 O5 92.8(2) . . ?
O3 Ni1 O5 168.6(2) . . ?
O2 Ni1 N3 172.8(2) . . ?
O4 Ni1 N3 91.9(2) . . ?
N4 Ni1 N3 83.0(2) . . ?
O3 Ni1 N3 88.69(19) . . ?
O5 Ni1 N3 90.15(19) . . ?
O1 Cu1 N1 92.0(2) . . ?
O1 Cu1 O3 91.7(2) . . ?
N1 Cu1 O3 156.7(2) . . ?
O1 Cu1 N2 174.7(2) . . ?
N1 Cu1 N2 83.0(3) . . ?
O3 Cu1 N2 92.1(2) . . ?
O1 Cu1 O4 94.9(2) . . ?
N1 Cu1 O4 126.4(2) . . ?
O3 Cu1 O4 76.08(18) . . ?
N2 Cu1 O4 89.6(2) . . ?
C15 N4 C14 119.3(6) . . ?
C15 N4 Ni1 126.1(5) . . ?
C14 N4 Ni1 114.3(5) . . ?
C11 N3 C12 102.8(6) . . ?
C11 N3 C13 110.2(6) . . ?
C12 N3 C13 112.9(6) . . ?
C11 N3 Ni1 114.0(5) . . ?
C12 N3 Ni1 114.4(4) . . ?
C13 N3 Ni1 102.8(5) . . ?
O3 C27 C26 122.3(6) . . ?
O3 C27 C22 120.5(6) . . ?
C26 C27 C22 117.2(6) . . ?
C9 N2 C12 111.9(6) . . ?
C9 N2 C10 113.1(6) . . ?
C12 N2 C10 103.3(6) . . ?
C9 N2 Cu1 102.2(4) . . ?
C12 N2 Cu1 113.9(4) . . ?
C10 N2 Cu1 112.9(4) . . ?
C7 N1 C8 119.5(7) . . ?
C7 N1 Cu1 126.4(5) . . ?
C8 N1 Cu1 113.7(5) . . ?
N3 C12 N2 100.8(6) . . ?
N3 C12 C22 115.9(6) . . ?
N2 C12 C22 113.1(6) . . ?
C23 C22 C27 120.0(6) . . ?
C23 C22 C12 119.8(6) . . ?
C27 C22 C12 120.1(6) . . ?
N2 C9 C8 107.8(7) . . ?
N1 C7 C6 127.2(7) . . ?
N4 C14 C13 108.6(7) . . ?
C1 O1 Cu1 128.5(5) . . ?
C25 C26 C27 122.3(7) . . ?
C17 C16 C21 120.4(7) . . ?
C17 C16 C15 116.4(8) . . ?
C21 C16 C15 123.1(7) . . ?
C5 C6 C1 120.4(7) . . ?
C5 C6 C7 119.2(8) . . ?
C1 C6 C7 120.2(7) . . ?
N4 C15 C16 126.7(7) . . ?
C17 C18 C19 119.4(8) . . ?
C18 C17 C16 121.3(8) . . ?
O2 C21 C16 125.6(6) . . ?
O2 C21 C20 118.4(7) . . ?
C16 C21 C20 116.0(7) . . ?
C19 C20 C21 122.1(8) . . ?
O1 C1 C2 119.5(7) . . ?
O1 C1 C6 125.6(7) . . ?
C2 C1 C6 114.8(7) . . ?
C26 C25 C24 120.9(7) . . ?
N1 C8 C9 106.9(6) . . ?
C20 C19 C18 120.7(8) . . ?
C25 C24 C23 118.5(7) . . ?
C3 C2 C1 122.7(8) . . ?
C5 C4 C3 117.6(8) . . ?
C24 C23 C22 121.1(7) . . ?
C2 C3 C4 121.5(9) . . ?
N2 C10 C11 106.1(6) . . ?
C4 C5 C6 123.0(9) . . ?
N3 C13 C14 112.2(6) . . ?
N3 C11 C10 104.5(6) . . ?

loop_
_geom_bond_atom_site_label_1
_geom_bond_atom_site_label_2
_geom_bond_distance
_geom_bond_site_symmetry_2
_geom_bond_publ_flag
O3 C27 1.336(8) . ?
O3 Cu1 2.005(5) . ?
O3 Ni1 2.075(5) . ?
O2 C21 1.299(8) . ?
O2 Ni1 2.005(5) . ?
O4 C28 1.302(9) . ?
O4 Ni1 2.019(5) . ?
O4 Cu1 2.282(5) . ?
O5 C34 1.198(11) . ?
O5 Ni1 2.102(6) . ?
C28 C33 1.403(13) . ?
C28 C29 1.415(12) . ?
C29 C30 1.373(15) . ?
C33 C32 1.404(12) . ?
C33 C34 1.447(14) . ?
C31 C32 1.373(18) . ?
C31 C30 1.385(19) . ?
Ni1 N4 2.022(6) . ?
Ni1 N3 2.182(5) . ?
Cu1 O1 1.913(5) . ?
Cu1 N1 1.961(6) . ?
Cu1 N2 2.083(6) . ?
N4 C15 1.277(9) . ?
N4 C14 1.479(9) . ?
N3 C11 1.477(9) . ?
N3 C12 1.484(9) . ?
N3 C13 1.485(10) . ?
C27 C26 1.389(9) . ?
C27 C22 1.406(9) . ?
N2 C9 1.492(9) . ?
N2 C12 1.494(9) . ?
N2 C10 1.495(8) . ?
N1 C7 1.258(9) . ?
N1 C8 1.487(9) . ?
C12 C22 1.499(9) . ?
C22 C23 1.389(9) . ?
C9 C8 1.496(11) . ?
C7 C6 1.452(10) . ?
C14 C13 1.532(11) . ?
O1 C1 1.288(9) . ?
C26 C25 1.357(10) . ?
C16 C17 1.411(10) . ?
C16 C21 1.415(10) . ?
C16 C15 1.440(10) . ?
C6 C5 1.379(11) . ?
C6 C1 1.428(10) . ?
C18 C17 1.367(11) . ?
C18 C19 1.390(12) . ?
C21 C20 1.434(10) . ?
C20 C19 1.366(11) . ?
C1 C2 1.419(10) . ?
C25 C24 1.378(11) . ?
C24 C23 1.384(10) . ?
C2 C3 1.349(11) . ?
C4 C5 1.354(12) . ?
C4 C3 1.388(13) . ?
C10 C11 1.501(12) . ?
